data_4122684
loop_
_publ_author_name
'Aguil\`a, David'
'Barrios, Leon\'i A'
'Velasco, Ver\'onica'
'Roubeau, Olivier'
'Repoll\'es, Ana'
'Alonso, Pablo J.'
'Ses\'e, Javier'
'Teat, Simon J.'
'Luis, Fernando'
'Arom\'i, Guillem'

_publ_section_title
;
 Heterodimetallic [LnLn'] Lanthanide Complexes: Toward a Chemical Design
 of Two-Qubit Molecular Spin Quantum Gates.
;
_journal_issue 40
_journal_name_full 'Journal of the American Chemical Society'
_journal_page_first 14215
_journal_paper_doi 10.1021/ja507809w
_journal_volume 136
_journal_year 2014
_chemical_formula_moiety 'C50 H35 La N5 O19 Y, 3(C5 H5 N)'
_chemical_formula_sum 'C65 H50 La N8 O19 Y'
_chemical_formula_weight 1474.95
_chemical_name_systematic
;
 ?
;
_space_group_crystal_system monoclinic
_space_group_IT_number 14
_space_group_name_Hall '-P 2ybc'
_space_group_name_H-M_alt 'P 1 21/c 1'
_symmetry_space_group_name_Hall '-P 2ybc'
_symmetry_space_group_name_H-M 'P 1 21/c 1'
_atom_sites_solution_hydrogens geom
_audit_creation_method SHELXL-2013
_cell_angle_alpha 90
_cell_angle_beta 111.570(10)
_cell_angle_gamma 90
_cell_formula_units_Z 4
_cell_length_a 14.465(2)
_cell_length_b 15.9220(10)
_cell_length_c 35.520(3)
_cell_measurement_reflns_used 2766
_cell_measurement_temperature 150(2)
_cell_measurement_theta_max 28.84
_cell_measurement_theta_min 2.60
_cell_volume 7607.8(14)
_computing_cell_refinement 'CrysAlis171 RED, Oxford Diffraction'
_computing_data_collection 'CrysAlis171 CCD, Oxford Diffraction'
_computing_data_reduction 'CrysAlis171 RED, Oxford Diffraction'
_computing_structure_refinement 'SHELXL-2013 (Sheldrick, 2013)'
_computing_structure_solution 'SIR97 (Altomare, 1999)'
_diffrn_ambient_temperature 150(2)
_diffrn_detector_area_resol_mean 16.3990
_diffrn_measured_fraction_theta_full 0.993
_diffrn_measured_fraction_theta_max 0.993
_diffrn_measurement_device_type 'Oxford Diffraction Excalibur S'
_diffrn_measurement_method 'omega scans'
_diffrn_radiation_monochromator graphite
_diffrn_radiation_source 'Enhance (Mo) X-ray Source'
_diffrn_radiation_type MoK\a
_diffrn_radiation_wavelength 0.71073
_diffrn_reflns_av_R_equivalents 0.1460
_diffrn_reflns_av_unetI/netI 0.1714
_diffrn_reflns_Laue_measured_fraction_full 0.993
_diffrn_reflns_Laue_measured_fraction_max 0.993
_diffrn_reflns_limit_h_max 15
_diffrn_reflns_limit_h_min -15
_diffrn_reflns_limit_k_max 16
_diffrn_reflns_limit_k_min -16
_diffrn_reflns_limit_l_max 37
_diffrn_reflns_limit_l_min -28
_diffrn_reflns_number 29681
_diffrn_reflns_point_group_measured_fraction_full 0.993
_diffrn_reflns_point_group_measured_fraction_max 0.993
_diffrn_reflns_theta_full 21.950
_diffrn_reflns_theta_max 21.967
_diffrn_reflns_theta_min 2.612
_exptl_absorpt_coefficient_mu 1.380
_exptl_absorpt_correction_T_max 0.93
_exptl_absorpt_correction_T_min 0.69
_exptl_absorpt_correction_type multi-scan
_exptl_absorpt_process_details 'ABSPACK in Crysalis RED'
_exptl_crystal_colour yellow
_exptl_crystal_density_diffrn 1.288
_exptl_crystal_description parallelepiped
_exptl_crystal_F_000 2976
_exptl_crystal_size_max 0.280
_exptl_crystal_size_mid 0.050
_exptl_crystal_size_min 0.050
_platon_squeeze_details
;
;
_refine_diff_density_max 1.178
_refine_diff_density_min -0.710
_refine_diff_density_rms 0.130
_refine_ls_extinction_method none
_refine_ls_goodness_of_fit_ref 1.000
_refine_ls_hydrogen_treatment constr
_refine_ls_matrix_type full
_refine_ls_number_parameters 847
_refine_ls_number_reflns 9232
_refine_ls_number_restraints 161
_refine_ls_restrained_S_all 1.000
_refine_ls_R_factor_all 0.1576
_refine_ls_R_factor_gt 0.0853
_refine_ls_shift/su_max 0.001
_refine_ls_shift/su_mean 0.000
_refine_ls_structure_factor_coef Fsqd
_refine_ls_weighting_details 'w=1/[\s^2^(Fo^2^)+(0.1161P)^2^] where P=(Fo^2^+2Fc^2^)/3'
_refine_ls_weighting_scheme calc
_refine_ls_wR_factor_gt 0.1968
_refine_ls_wR_factor_ref 0.2334
_reflns_Friedel_coverage 0.000
_reflns_number_gt 4896
_reflns_number_total 9232
_reflns_threshold_expression 'I > 2\s(I)'
_cod_data_source_file ja507809w_si_006.cif
_cod_data_source_block da221b
_cod_depositor_comments 'Adding full bibliography for 4122684--4122688.cif.'
_cod_database_code 4122684
_shelx_space_group_comment
;
The symmetry employed for this shelxl refinement is uniquely defined
by the following loop, which should always be used as a source of
symmetry information in preference to the above space-group names.
They are only intended as comments.
;

loop_
_space_group_symop_operation_xyz
'x, y, z'
'-x, y+1/2, -z+1/2'
'-x, -y, -z'
'x, -y-1/2, z-1/2'

loop_
_atom_site_label
_atom_site_type_symbol
_atom_site_fract_x
_atom_site_fract_y
_atom_site_fract_z
_atom_site_U_iso_or_equiv
_atom_site_adp_type
_atom_site_occupancy
_atom_site_site_symmetry_order
_atom_site_calc_flag
_atom_site_refinement_flags_posn
_atom_site_refinement_flags_adp
Y1 Y 0.08243(9) 0.51210(7) 0.86419(4) 0.0301(4) Uani 1 1 d . .
La2 La 0.17837(6) 0.67823(4) 0.94926(3) 0.0351(3) Uani 1 1 d . .
O1 O 0.1617(7) 0.7779(5) 1.0003(3) 0.043(3) Uani 1 1 d . .
O2 O 0.1085(8) 0.8193(6) 1.0488(3) 0.069(3) Uani 1 1 d . .
O3 O 0.0380(6) 0.5578(5) 0.9201(2) 0.026(2) Uani 1 1 d . .
O4 O -0.0317(6) 0.4160(5) 0.8716(3) 0.035(2) Uani 1 1 d . .
O5 O -0.1241(7) 0.3080(5) 0.8172(3) 0.054(3) Uani 1 1 d . .
H5 H -0.0809 0.3450 0.8277 0.081 Uiso 1 1 calc R U
O6 O 0.2781(7) 0.8004(5) 0.9459(3) 0.045(3) Uani 1 1 d . .
O7 O 0.4235(7) 0.8659(6) 0.9546(4) 0.068(3) Uani 1 1 d . .
O8 O 0.2217(6) 0.5386(5) 0.9224(3) 0.032(2) Uani 1 1 d . .
O9 O 0.1673(6) 0.3840(5) 0.8923(3) 0.034(2) Uani 1 1 d . .
O10 O 0.1084(7) 0.2326(5) 0.8802(3) 0.059(3) Uani 1 1 d . .
H10 H 0.1022 0.2851 0.8783 0.088 Uiso 1 1 calc R U
O11 O 0.0271(6) 0.4303(4) 0.8065(3) 0.033(2) Uani 1 1 d . .
O12 O 0.0229(8) 0.4113(5) 0.7430(3) 0.054(3) Uani 1 1 d . .
O13 O 0.1053(6) 0.6628(5) 0.8717(3) 0.036(2) Uani 1 1 d . .
O14 O 0.0673(6) 0.7947(5) 0.9137(3) 0.041(3) Uani 1 1 d . .
O15 O 0.0804(7) 0.9363(5) 0.9519(3) 0.060(3) Uani 1 1 d . .
H15 H 0.0972 0.8865 0.9498 0.089 Uiso 1 1 calc R U
O16 O 0.2568(8) 0.5820(6) 1.0138(3) 0.058(3) Uani 1 1 d . .
O17 O 0.3478(8) 0.6907(9) 1.0204(3) 0.077(4) Uani 1 1 d . .
O18 O 0.3926(9) 0.5945(8) 1.0656(4) 0.097(5) Uani 1 1 d . .
O19 O 0.2245(6) 0.5036(5) 0.8435(3) 0.043(3) Uani 1 1 d . .
N1 N 0.0275(7) 0.6542(6) 0.9779(3) 0.030(3) Uani 1 1 d . .
N2 N 0.3522(8) 0.6528(6) 0.9450(3) 0.040(3) Uani 1 1 d . .
N3 N 0.0478(8) 0.5922(6) 0.8012(3) 0.035(3) Uani 1 1 d . .
N4 N -0.1019(8) 0.5777(7) 0.8356(4) 0.040(3) Uani 1 1 d . .
N5 N 0.3302(13) 0.6206(11) 1.0331(5) 0.069(4) Uani 1 1 d . .
C1 C 0.1062(10) 0.7720(8) 1.0212(5) 0.039(4) Uani 1 1 d . .
C2 C 0.0279(10) 0.7033(7) 1.0083(4) 0.034(4) Uani 1 1 d . .
C3 C -0.0378(10) 0.6930(9) 1.0284(4) 0.040(4) Uani 1 1 d . .
H3A H -0.0354 0.7289 1.0502 0.048 Uiso 1 1 calc R U
C4 C -0.1073(10) 0.6282(8) 1.0155(4) 0.041(4) Uani 1 1 d . .
H4A H -0.1545 0.6191 1.0279 0.050 Uiso 1 1 calc R U
C5 C -0.1055(11) 0.5767(8) 0.9836(4) 0.046(4) Uani 1 1 d . .
H5A H -0.1515 0.5318 0.9745 0.055 Uiso 1 1 calc R U
C6 C -0.0377(9) 0.5907(7) 0.9652(4) 0.029(3) Uani 1 1 d . U
C7 C -0.0324(9) 0.5382(7) 0.9315(4) 0.027(3) Uani 1 1 d . .
C8 C -0.1021(9) 0.4749(7) 0.9154(4) 0.029(3) Uani 1 1 d . U
H8A H -0.1551 0.4711 0.9251 0.034 Uiso 1 1 calc R U
C9 C -0.1007(9) 0.4146(8) 0.8854(4) 0.034(4) Uani 1 1 d . .
C10 C -0.1755(11) 0.3491(8) 0.8727(5) 0.055(5) Uani 1 1 d . .
C11 C -0.2436(12) 0.3336(11) 0.8898(6) 0.080(4) Uani 1 1 d . U
H11A H -0.2383 0.3663 0.9129 0.096 Uiso 1 1 calc R U
C12 C -0.3201(12) 0.2754(10) 0.8773(6) 0.079(3) Uani 1 1 d . U
H12A H -0.3649 0.2658 0.8908 0.095 Uiso 1 1 calc R U
C13 C -0.3240(12) 0.2311(11) 0.8414(6) 0.075(3) Uani 1 1 d . U
H13A H -0.3758 0.1913 0.8301 0.090 Uiso 1 1 calc R U
C14 C -0.2589(11) 0.2423(10) 0.8228(5) 0.066(4) Uani 1 1 d . U
H14A H -0.2639 0.2101 0.7996 0.079 Uiso 1 1 calc R U
C15 C -0.1843(10) 0.3019(8) 0.8381(5) 0.041(4) Uani 1 1 d . .
C16 C 0.3709(12) 0.8023(9) 0.9511(4) 0.046(4) Uani 1 1 d . .
C17 C 0.4154(11) 0.7157(9) 0.9519(4) 0.044(4) Uani 1 1 d . .
C18 C 0.5155(11) 0.7067(10) 0.9610(4) 0.054(5) Uani 1 1 d . .
H18A H 0.5577 0.7544 0.9656 0.065 Uiso 1 1 calc R U
C19 C 0.5539(11) 0.6256(10) 0.9632(5) 0.061(5) Uani 1 1 d . .
H19A H 0.6231 0.6169 0.9699 0.073 Uiso 1 1 calc R U
C20 C 0.4912(11) 0.5602(9) 0.9556(5) 0.055(5) Uani 1 1 d . .
H20A H 0.5164 0.5047 0.9569 0.067 Uiso 1 1 calc R U
C21 C 0.3870(10) 0.5728(9) 0.9456(4) 0.048(4) Uani 1 1 d . .
C22 C 0.3096(10) 0.5067(9) 0.9328(4) 0.039(4) Uani 1 1 d . .
C23 C 0.3311(10) 0.4257(7) 0.9307(4) 0.044(4) Uani 1 1 d . .
H23A H 0.3987 0.4086 0.9410 0.053 Uiso 1 1 calc R U
C24 C 0.2556(10) 0.3637(8) 0.9134(4) 0.035(4) Uani 1 1 d . .
C25 C 0.2770(11) 0.2729(9) 0.9176(5) 0.050(4) Uani 1 1 d . .
C26 C 0.3722(12) 0.2410(10) 0.9393(5) 0.061(5) Uani 1 1 d . .
H26A H 0.4244 0.2804 0.9506 0.073 Uiso 1 1 calc R U
C27 C 0.3960(13) 0.1572(10) 0.9456(5) 0.063(5) Uani 1 1 d . .
H27A H 0.4610 0.1384 0.9615 0.076 Uiso 1 1 calc R U
C28 C 0.3189(15) 0.1026(9) 0.9272(5) 0.063(5) Uani 1 1 d . .
H28A H 0.3330 0.0442 0.9296 0.075 Uiso 1 1 calc R U
C29 C 0.2256(13) 0.1266(9) 0.9064(5) 0.054(4) Uani 1 1 d . .
H29A H 0.1750 0.0860 0.8947 0.065 Uiso 1 1 calc R U
C30 C 0.2030(11) 0.2131(9) 0.9019(5) 0.043(4) Uani 1 1 d . .
C31 C 0.0250(10) 0.4534(8) 0.7722(5) 0.040(4) Uani 1 1 d . .
C32 C 0.0276(11) 0.5506(8) 0.7664(5) 0.046(4) Uani 1 1 d . .
C33 C 0.0066(11) 0.5900(9) 0.7299(4) 0.047(4) Uani 1 1 d . .
H33A H -0.0121 0.5586 0.7054 0.056 Uiso 1 1 calc R U
C34 C 0.0131(10) 0.6753(8) 0.7296(4) 0.041(4) Uani 1 1 d . .
H34A H 0.0033 0.7044 0.7050 0.049 Uiso 1 1 calc R U
C35 C 0.0340(10) 0.7187(8) 0.7650(4) 0.044(4) Uani 1 1 d . .
H35A H 0.0365 0.7784 0.7647 0.053 Uiso 1 1 calc R U
C36 C 0.0518(9) 0.6771(7) 0.8015(4) 0.029(3) Uani 1 1 d . U
C37 C 0.0725(10) 0.7150(8) 0.8415(4) 0.033(3) Uani 1 1 d . .
C38 C 0.0450(10) 0.7963(7) 0.8445(4) 0.037(4) Uani 1 1 d . .
H38A H 0.0273 0.8301 0.8209 0.044 Uiso 1 1 calc R U
C39 C 0.0408(9) 0.8333(8) 0.8792(4) 0.037(4) Uani 1 1 d . .
C40 C 0.0014(9) 0.9213(7) 0.8794(4) 0.029(3) Uani 1 1 d . .
C41 C -0.0604(12) 0.9574(9) 0.8435(5) 0.056(5) Uani 1 1 d . .
H41A H -0.0765 0.9277 0.8187 0.067 Uiso 1 1 calc R U
C42 C -0.0986(11) 1.0366(8) 0.8439(5) 0.060(5) Uani 1 1 d . .
H42A H -0.1420 1.0607 0.8192 0.072 Uiso 1 1 calc R U
C43 C -0.0749(12) 1.0807(8) 0.8791(5) 0.051(4) Uani 1 1 d . .
H43A H -0.0992 1.1361 0.8790 0.062 Uiso 1 1 calc R U
C44 C -0.0173(11) 1.0449(8) 0.9134(5) 0.049(4) Uani 1 1 d . .
H44A H -0.0045 1.0743 0.9381 0.059 Uiso 1 1 calc R U
C45 C 0.0246(9) 0.9663(8) 0.9147(4) 0.040(4) Uani 1 1 d . .
C46 C -0.1243(11) 0.6499(9) 0.8488(5) 0.049(4) Uani 1 1 d . .
H46A H -0.0754 0.6779 0.8707 0.059 Uiso 1 1 calc R U
C47 C -0.2179(13) 0.6850(10) 0.8310(5) 0.067(5) Uani 1 1 d . .
H47A H -0.2323 0.7366 0.8411 0.081 Uiso 1 1 calc R U
C48 C -0.2909(12) 0.6462(12) 0.7988(6) 0.079(6) Uani 1 1 d . .
H48A H -0.3559 0.6690 0.7870 0.095 Uiso 1 1 calc R U
C49 C -0.2648(12) 0.5735(12) 0.7849(5) 0.073(6) Uani 1 1 d . .
H49A H -0.3105 0.5457 0.7619 0.088 Uiso 1 1 calc R U
C50 C -0.1723(12) 0.5417(9) 0.8045(4) 0.057(5) Uani 1 1 d . .
H50A H -0.1569 0.4895 0.7952 0.068 Uiso 1 1 calc R U
N1S N 0.7352(11) 0.7689(9) 0.9535(5) 0.085(3) Uani 1 1 d . U
C1S C 0.7814(14) 0.7860(12) 0.9289(6) 0.090(3) Uani 1 1 d . U
H1SA H 0.7665 0.7531 0.9051 0.108 Uiso 1 1 calc R U
C2S C 0.8455(14) 0.8449(12) 0.9354(6) 0.097(3) Uani 1 1 d . U
H2SA H 0.8829 0.8507 0.9185 0.116 Uiso 1 1 calc R U
C3S C 0.8607(14) 0.9012(12) 0.9679(6) 0.092(3) Uani 1 1 d . U
H3SA H 0.9002 0.9503 0.9710 0.110 Uiso 1 1 calc R U
C4S C 0.8187(13) 0.8829(11) 0.9926(6) 0.083(3) Uani 1 1 d . U
H4SA H 0.8323 0.9154 1.0165 0.099 Uiso 1 1 calc R U
C5S C 0.7569(12) 0.8197(10) 0.9854(6) 0.077(3) Uani 1 1 d . U
H5SA H 0.7254 0.8092 1.0042 0.092 Uiso 1 1 calc R U
N2S N 0.7067(13) 0.8473(9) 0.6705(5) 0.076(5) Uani 1 1 d . .
C6S C 0.6185(16) 0.8181(16) 0.6517(6) 0.097(7) Uani 1 1 d . .
H6SA H 0.5679 0.8540 0.6347 0.117 Uiso 1 1 calc R U
C7S C 0.5960(16) 0.7296(17) 0.6563(8) 0.104(8) Uani 1 1 d . .
H7SA H 0.5350 0.7057 0.6390 0.125 Uiso 1 1 calc R U
C8S C 0.6610(18) 0.6836(15) 0.6847(8) 0.119(9) Uani 1 1 d . .
H8SA H 0.6431 0.6302 0.6918 0.143 Uiso 1 1 calc R U
C9S C 0.7516(15) 0.7137(11) 0.7030(6) 0.089(7) Uani 1 1 d . .
H9SA H 0.8035 0.6801 0.7208 0.106 Uiso 1 1 calc R U
C10S C 0.7679(14) 0.7964(11) 0.6950(6) 0.076(6) Uani 1 1 d . .
H10A H 0.8325 0.8179 0.7095 0.091 Uiso 1 1 calc R U
N3S N 0.6006(11) 0.0032(9) 0.9662(5) 0.085(3) Uani 1 1 d . U
C11S C 0.6710(14) 0.0627(11) 0.9810(6) 0.082(3) Uani 1 1 d . U
H11B H 0.6867 0.0800 1.0082 0.099 Uiso 1 1 calc R U
C12S C 0.7130(14) 0.0936(12) 0.9632(6) 0.087(4) Uani 1 1 d . U
H12B H 0.7536 0.1408 0.9748 0.105 Uiso 1 1 calc R U
C13S C 0.7085(14) 0.0690(12) 0.9293(6) 0.094(3) Uani 1 1 d . U
H13B H 0.7532 0.0910 0.9178 0.113 Uiso 1 1 calc R U
C14S C 0.6314(14) 0.0036(12) 0.9061(6) 0.097(4) Uani 1 1 d . U
H14B H 0.6213 -0.0146 0.8794 0.116 Uiso 1 1 calc R U
C15S C 0.5777(14) -0.0261(12) 0.9288(6) 0.090(3) Uani 1 1 d . U
H15A H 0.5262 -0.0663 0.9179 0.108 Uiso 1 1 calc R U

loop_
_atom_site_aniso_label
_atom_site_aniso_U_11
_atom_site_aniso_U_22
_atom_site_aniso_U_33
_atom_site_aniso_U_23
_atom_site_aniso_U_13
_atom_site_aniso_U_12
Y1 0.0413(8) 0.0145(7) 0.0377(8) -0.0037(6) 0.0181(7) -0.0028(6)
La2 0.0480(5) 0.0199(4) 0.0409(5) -0.0074(4) 0.0205(4) -0.0068(4)
O1 0.061(7) 0.026(5) 0.055(7) -0.004(5) 0.037(6) -0.007(5)
O2 0.094(8) 0.052(7) 0.073(8) -0.037(7) 0.044(7) -0.026(6)
O3 0.034(5) 0.021(5) 0.028(5) -0.002(4) 0.016(4) -0.005(4)
O4 0.030(5) 0.021(5) 0.052(6) 0.001(4) 0.012(5) -0.013(4)
O5 0.053(6) 0.033(6) 0.067(7) -0.023(5) 0.013(6) -0.024(5)
O6 0.054(7) 0.027(5) 0.067(7) -0.009(5) 0.036(6) -0.009(5)
O7 0.068(7) 0.039(6) 0.115(10) -0.014(6) 0.055(7) -0.021(6)
O8 0.040(6) 0.023(5) 0.039(6) -0.010(4) 0.022(5) -0.006(4)
O9 0.035(6) 0.028(5) 0.039(6) 0.006(4) 0.014(5) 0.009(4)
O10 0.052(7) 0.032(6) 0.087(9) -0.004(6) 0.020(6) -0.006(5)
O11 0.056(6) 0.014(4) 0.032(6) -0.009(4) 0.020(5) -0.006(4)
O12 0.109(9) 0.025(5) 0.038(6) -0.007(5) 0.039(6) 0.002(5)
O13 0.044(5) 0.021(5) 0.044(6) -0.002(4) 0.018(5) 0.001(4)
O14 0.060(6) 0.023(5) 0.042(6) -0.013(5) 0.022(5) -0.006(4)
O15 0.086(8) 0.031(6) 0.052(7) -0.020(5) 0.014(6) 0.009(5)
O16 0.069(8) 0.037(6) 0.061(8) -0.009(5) 0.013(6) -0.019(6)
O17 0.075(8) 0.109(10) 0.053(8) -0.003(8) 0.031(6) -0.022(8)
O18 0.092(9) 0.110(10) 0.073(9) -0.008(8) 0.011(8) 0.066(8)
O19 0.037(5) 0.043(5) 0.054(6) -0.005(5) 0.021(5) 0.005(4)
N1 0.036(6) 0.015(6) 0.041(7) -0.007(5) 0.019(5) -0.003(5)
N2 0.035(7) 0.027(7) 0.058(8) -0.012(6) 0.018(6) -0.016(6)
N3 0.056(7) 0.011(6) 0.044(8) 0.009(6) 0.026(6) 0.003(5)
N4 0.041(7) 0.029(7) 0.052(8) 0.007(6) 0.020(7) 0.000(6)
N5 0.080(12) 0.081(13) 0.052(11) 0.016(10) 0.032(10) 0.040(11)
C1 0.051(10) 0.013(7) 0.052(11) -0.002(8) 0.020(9) -0.002(7)
C2 0.043(9) 0.016(7) 0.037(9) 0.002(7) 0.009(7) 0.016(6)
C3 0.039(9) 0.059(10) 0.022(8) -0.007(7) 0.012(7) 0.002(8)
C4 0.037(9) 0.045(9) 0.044(10) 0.016(8) 0.016(7) 0.008(8)
C5 0.061(10) 0.026(8) 0.046(10) -0.019(7) 0.014(8) 0.002(7)
C6 0.037(6) 0.016(6) 0.036(6) 0.001(5) 0.016(5) -0.002(5)
C7 0.030(8) 0.027(8) 0.028(8) 0.005(6) 0.014(7) 0.002(7)
C8 0.031(6) 0.025(6) 0.028(6) -0.012(5) 0.009(5) -0.006(5)
C9 0.026(8) 0.043(9) 0.041(9) -0.002(7) 0.023(7) -0.010(7)
C10 0.072(11) 0.027(8) 0.070(12) -0.031(8) 0.031(9) -0.023(8)
C11 0.071(8) 0.090(9) 0.104(9) -0.055(7) 0.062(7) -0.042(6)
C12 0.068(7) 0.087(8) 0.104(8) -0.049(6) 0.058(6) -0.039(6)
C13 0.068(6) 0.075(7) 0.096(7) -0.042(5) 0.047(5) -0.030(6)
C14 0.068(6) 0.061(6) 0.079(6) -0.031(5) 0.040(5) -0.019(5)
C15 0.033(8) 0.022(8) 0.077(12) -0.006(8) 0.032(8) -0.012(7)
C16 0.054(11) 0.046(10) 0.033(9) -0.001(7) 0.011(8) -0.028(9)
C17 0.040(10) 0.054(10) 0.031(9) -0.012(7) 0.004(7) -0.011(8)
C18 0.035(10) 0.065(11) 0.053(11) -0.021(9) 0.007(8) -0.020(8)
C19 0.027(9) 0.067(12) 0.072(13) -0.009(10) -0.004(8) 0.004(9)
C20 0.049(10) 0.038(9) 0.078(13) -0.020(9) 0.023(9) -0.011(8)
C21 0.040(10) 0.044(10) 0.050(10) -0.014(8) 0.003(8) -0.004(8)
C22 0.031(9) 0.050(10) 0.032(9) -0.010(7) 0.006(7) -0.009(8)
C23 0.048(9) 0.017(8) 0.066(11) -0.012(7) 0.019(8) 0.007(7)
C24 0.045(9) 0.026(8) 0.033(9) 0.007(7) 0.014(7) 0.016(7)
C25 0.043(10) 0.053(10) 0.050(11) -0.004(8) 0.013(8) 0.009(9)
C26 0.069(12) 0.058(11) 0.063(12) 0.000(9) 0.031(10) 0.006(9)
C27 0.068(12) 0.054(11) 0.057(11) 0.012(9) 0.010(9) 0.030(10)
C28 0.105(15) 0.036(10) 0.058(12) 0.008(9) 0.043(11) 0.042(11)
C29 0.081(13) 0.037(10) 0.054(11) 0.003(8) 0.038(10) 0.018(9)
C30 0.042(10) 0.040(9) 0.052(10) 0.012(8) 0.025(8) 0.000(8)
C31 0.039(9) 0.037(9) 0.027(9) 0.005(8) -0.007(7) -0.002(7)
C32 0.072(11) 0.017(7) 0.054(11) -0.014(8) 0.030(9) -0.016(7)
C33 0.082(11) 0.040(9) 0.033(9) -0.007(8) 0.040(8) -0.011(8)
C34 0.080(11) 0.017(7) 0.029(8) -0.004(7) 0.025(7) -0.009(7)
C35 0.065(10) 0.031(8) 0.051(10) 0.004(8) 0.040(8) 0.018(7)
C36 0.034(6) 0.022(6) 0.033(6) 0.007(5) 0.015(5) -0.009(5)
C37 0.053(9) 0.023(8) 0.040(9) 0.003(7) 0.038(7) -0.003(7)
C38 0.060(9) 0.024(8) 0.026(8) 0.002(6) 0.014(7) -0.002(7)
C39 0.044(9) 0.026(8) 0.043(10) -0.014(8) 0.018(7) -0.024(7)
C40 0.047(9) 0.019(7) 0.033(9) -0.014(7) 0.027(7) -0.013(6)
C41 0.094(13) 0.036(9) 0.045(11) 0.002(8) 0.035(9) 0.018(9)
C42 0.072(11) 0.024(8) 0.085(14) 0.003(9) 0.030(10) 0.017(8)
C43 0.085(12) 0.019(8) 0.065(12) -0.001(9) 0.045(10) 0.006(8)
C44 0.069(11) 0.026(8) 0.072(12) -0.003(8) 0.049(10) -0.005(8)
C45 0.036(8) 0.034(9) 0.047(10) -0.003(8) 0.012(8) 0.000(7)
C46 0.043(10) 0.048(10) 0.056(11) 0.002(8) 0.018(8) 0.011(8)
C47 0.084(13) 0.066(11) 0.072(13) -0.022(10) 0.053(11) 0.003(11)
C48 0.040(10) 0.104(15) 0.075(14) -0.010(12) 0.000(10) 0.029(10)
C49 0.048(11) 0.119(16) 0.060(12) -0.015(12) 0.030(10) 0.031(11)
C50 0.067(12) 0.046(9) 0.043(10) -0.003(8) 0.003(9) -0.010(9)
N1S 0.090(7) 0.082(6) 0.099(7) -0.032(5) 0.055(5) -0.022(5)
C1S 0.095(7) 0.093(7) 0.099(7) -0.038(6) 0.058(5) -0.030(5)
C2S 0.102(6) 0.102(6) 0.101(6) -0.028(5) 0.055(5) -0.036(5)
C3S 0.095(7) 0.095(7) 0.099(7) -0.027(5) 0.053(5) -0.046(6)
C4S 0.079(7) 0.085(7) 0.098(7) -0.023(6) 0.047(5) -0.031(5)
C5S 0.077(7) 0.077(7) 0.092(7) -0.026(6) 0.050(6) -0.026(5)
N2S 0.073(11) 0.063(10) 0.083(12) 0.013(9) 0.017(9) -0.008(9)
C6S 0.071(15) 0.13(2) 0.093(17) 0.027(16) 0.038(13) 0.023(15)
C7S 0.069(15) 0.15(2) 0.11(2) -0.035(17) 0.054(14) -0.059(16)
C8S 0.077(16) 0.120(19) 0.13(2) 0.028(17) 0.009(15) -0.006(16)
C9S 0.077(14) 0.066(13) 0.110(17) 0.042(12) 0.019(13) -0.001(11)
C10S 0.079(14) 0.056(12) 0.100(16) 0.006(11) 0.043(12) -0.018(11)
N3S 0.089(6) 0.084(6) 0.086(6) -0.008(6) 0.036(5) -0.008(5)
C11S 0.087(6) 0.077(6) 0.082(5) -0.013(5) 0.029(4) -0.001(5)
C12S 0.089(6) 0.080(6) 0.083(6) -0.002(5) 0.020(5) -0.012(5)
C13S 0.099(6) 0.097(6) 0.090(6) 0.000(5) 0.038(5) -0.020(5)
C14S 0.108(7) 0.104(7) 0.079(6) -0.012(6) 0.036(5) -0.021(6)
C15S 0.096(7) 0.087(7) 0.084(7) -0.011(6) 0.031(6) -0.021(5)

loop_
_atom_type_symbol
_atom_type_description
_atom_type_scat_dispersion_real
_atom_type_scat_dispersion_imag
_atom_type_scat_source
C C 0.0033 0.0016 'International Tables Vol C Tables 4.2.6.8 and 6.1.1.4'
H H 0.0000 0.0000 'International Tables Vol C Tables 4.2.6.8 and 6.1.1.4'
N N 0.0061 0.0033 'International Tables Vol C Tables 4.2.6.8 and 6.1.1.4'
O O 0.0106 0.0060 'International Tables Vol C Tables 4.2.6.8 and 6.1.1.4'
Y Y -2.7962 3.5667 'International Tables Vol C Tables 4.2.6.8 and 6.1.1.4'
La La -0.2871 2.4523 'International Tables Vol C Tables 4.2.6.8 and 6.1.1.4'

loop_
_geom_angle_atom_site_label_1
_geom_angle_atom_site_label_2
_geom_angle_atom_site_label_3
_geom_angle
O11 Y1 O8 142.5(3)
O11 Y1 O4 72.6(3)
O8 Y1 O4 115.8(3)
O11 Y1 O9 81.2(3)
O8 Y1 O9 69.0(3)
O4 Y1 O9 70.8(3)
O11 Y1 O3 142.2(3)
O8 Y1 O3 67.7(3)
O4 Y1 O3 72.1(3)
O9 Y1 O3 99.4(3)
O11 Y1 O13 130.2(3)
O8 Y1 O13 71.7(3)
O4 Y1 O13 135.2(3)
O9 Y1 O13 140.1(3)
O3 Y1 O13 71.2(3)
O11 Y1 O19 75.9(3)
O8 Y1 O19 74.1(3)
O4 Y1 O19 135.2(3)
O9 Y1 O19 73.6(3)
O3 Y1 O19 141.0(3)
O13 Y1 O19 89.5(3)
O11 Y1 N3 66.3(3)
O8 Y1 N3 122.2(3)
O4 Y1 N3 121.7(3)
O9 Y1 N3 136.1(3)
O3 Y1 N3 124.4(3)
O13 Y1 N3 64.0(3)
O19 Y1 N3 70.5(3)
O11 Y1 N4 84.9(3)
O8 Y1 N4 132.6(3)
O4 Y1 N4 69.7(3)
O9 Y1 N4 140.4(3)
O3 Y1 N4 70.6(3)
O13 Y1 N4 74.6(3)
O19 Y1 N4 137.7(3)
N3 Y1 N4 67.3(4)
O11 Y1 La2 170.6(2)
O8 Y1 La2 40.5(2)
O4 Y1 La2 115.2(2)
O9 Y1 La2 105.9(2)
O3 Y1 La2 43.86(19)
O13 Y1 La2 40.7(2)
O19 Y1 La2 100.0(2)
N3 Y1 La2 104.5(2)
N4 Y1 La2 92.9(3)
O6 La2 O14 70.4(3)
O6 La2 O1 75.3(3)
O14 La2 O1 71.1(3)
O6 La2 O13 92.4(3)
O14 La2 O13 65.9(3)
O1 La2 O13 136.9(3)
O6 La2 O8 115.9(3)
O14 La2 O8 131.0(3)
O1 La2 O8 156.8(3)
O13 La2 O8 65.3(3)
O6 La2 N2 61.5(3)
O14 La2 N2 123.1(3)
O1 La2 N2 119.7(3)
O13 La2 N2 87.0(3)
O8 La2 N2 58.3(3)
O6 La2 O16 115.5(3)
O14 La2 O16 150.3(3)
O1 La2 O16 82.1(3)
O13 La2 O16 138.6(3)
O8 La2 O16 74.7(3)
N2 La2 O16 81.1(4)
O6 La2 O3 156.4(3)
O14 La2 O3 94.6(2)
O1 La2 O3 118.1(3)
O13 La2 O3 64.4(3)
O8 La2 O3 60.0(3)
N2 La2 O3 118.1(3)
O16 La2 O3 86.7(3)
O6 La2 N1 133.6(3)
O14 La2 N1 80.7(3)
O1 La2 N1 61.1(3)
O13 La2 N1 108.3(3)
O8 La2 N1 110.5(3)
N2 La2 N1 155.9(3)
O16 La2 N1 75.2(3)
O3 La2 N1 57.1(3)
O6 La2 O17 69.7(4)
O14 La2 O17 126.5(3)
O1 La2 O17 65.5(3)
O13 La2 O17 148.1(3)
O8 La2 O17 98.2(3)
N2 La2 O17 61.4(4)
O16 La2 O17 46.0(3)
O3 La2 O17 132.7(3)
N1 La2 O17 103.0(3)
O6 La2 Y1 123.6(2)
O14 La2 Y1 97.72(19)
O1 La2 Y1 154.5(2)
O13 La2 Y1 37.88(17)
O8 La2 Y1 35.91(18)
N2 La2 Y1 85.7(2)
O16 La2 Y1 101.4(2)
O3 La2 Y1 38.17(19)
N1 La2 Y1 95.1(2)
O17 La2 Y1 134.1(3)
C1 O1 La2 128.6(9)
C7 O3 Y1 132.7(8)
C7 O3 La2 129.2(8)
Y1 O3 La2 98.0(3)
C9 O4 Y1 138.3(9)
C15 O5 H5 109.5
C16 O6 La2 127.9(8)
C22 O8 Y1 128.3(8)
C22 O8 La2 125.5(7)
Y1 O8 La2 103.6(3)
C24 O9 Y1 135.7(8)
C30 O10 H10 109.5
C31 O11 Y1 124.7(8)
C37 O13 Y1 123.3(7)
C37 O13 La2 134.7(7)
Y1 O13 La2 101.4(3)
C39 O14 La2 138.5(9)
C45 O15 H15 109.5
N5 O16 La2 101.9(10)
N5 O17 La2 92.0(10)
C2 N1 C6 120.5(12)
C2 N1 La2 116.8(8)
C6 N1 La2 122.4(9)
C17 N2 C21 118.6(12)
C17 N2 La2 119.3(9)
C21 N2 La2 120.1(9)
C32 N3 C36 119.9(11)
C32 N3 Y1 119.1(8)
C36 N3 Y1 121.0(9)
C50 N4 C46 117.2(12)
C50 N4 Y1 119.8(10)
C46 N4 Y1 122.7(9)
O16 N5 O18 123.1(18)
O16 N5 O17 120.0(14)
O18 N5 O17 116.9(18)
O2 C1 O1 125.3(13)
O2 C1 C2 118.8(15)
O1 C1 C2 115.8(14)
N1 C2 C3 123.2(12)
N1 C2 C1 116.6(14)
C3 C2 C1 120.2(14)
C2 C3 C4 117.6(13)
C2 C3 H3A 121.2
C4 C3 H3A 121.2
C3 C4 C5 118.1(14)
C3 C4 H4A 121.0
C5 C4 H4A 121.0
C6 C5 C4 120.9(13)
C6 C5 H5A 119.5
C4 C5 H5A 119.5
N1 C6 C5 119.7(13)
N1 C6 C7 117.1(13)
C5 C6 C7 123.1(12)
O3 C7 C8 126.5(13)
O3 C7 C6 113.9(11)
C8 C7 C6 119.6(13)
C7 C8 C9 125.5(13)
C7 C8 H8A 117.3
C9 C8 H8A 117.2
O4 C9 C8 120.3(12)
O4 C9 C10 119.9(13)
C8 C9 C10 119.7(13)
C11 C10 C15 116.5(14)
C11 C10 C9 125.0(15)
C15 C10 C9 118.2(15)
C10 C11 C12 127.1(17)
C10 C11 H11A 116.5
C12 C11 H11A 116.5
C11 C12 C13 112.3(17)
C11 C12 H12A 123.8
C13 C12 H12A 123.8
C14 C13 C12 124.2(16)
C14 C13 H13A 117.9
C12 C13 H13A 117.9
C13 C14 C15 118.8(17)
C13 C14 H14A 120.6
C15 C14 H14A 120.6
O5 C15 C14 113.7(14)
O5 C15 C10 125.3(12)
C14 C15 C10 121.0(15)
O7 C16 O6 126.9(14)
O7 C16 C17 119.9(14)
O6 C16 C17 113.2(12)
N2 C17 C18 124.4(14)
N2 C17 C16 115.3(12)
C18 C17 C16 120.2(14)
C17 C18 C19 118.3(14)
C17 C18 H18A 120.9
C19 C18 H18A 120.9
C20 C19 C18 118.8(14)
C20 C19 H19A 120.6
C18 C19 H19A 120.6
C19 C20 C21 120.9(14)
C19 C20 H20A 119.6
C21 C20 H20A 119.6
N2 C21 C20 118.9(12)
N2 C21 C22 115.1(12)
C20 C21 C22 125.8(13)
O8 C22 C23 126.1(12)
O8 C22 C21 111.2(12)
C23 C22 C21 122.6(13)
C22 C23 C24 122.3(13)
C22 C23 H23A 118.8
C24 C23 H23A 118.8
O9 C24 C23 121.5(11)
O9 C24 C25 116.1(12)
C23 C24 C25 122.3(12)
C30 C25 C26 115.4(13)
C30 C25 C24 122.0(13)
C26 C25 C24 122.5(14)
C27 C26 C25 125.2(15)
C27 C26 H26A 117.4
C25 C26 H26A 117.4
C26 C27 C28 115.2(14)
C26 C27 H27A 122.4
C28 C27 H27A 122.4
C29 C28 C27 124.1(14)
C29 C28 H28A 117.9
C27 C28 H28A 117.9
C28 C29 C30 119.1(15)
C28 C29 H29A 120.5
C30 C29 H29A 120.5
O10 C30 C25 123.2(12)
O10 C30 C29 115.9(13)
C25 C30 C29 120.8(14)
O12 C31 O11 129.9(13)
O12 C31 C32 115.1(14)
O11 C31 C32 115.0(13)
N3 C32 C33 123.0(12)
N3 C32 C31 112.1(13)
C33 C32 C31 124.7(13)
C34 C33 C32 118.1(13)
C34 C33 H33A 120.9
C32 C33 H33A 120.9
C33 C34 C35 119.3(13)
C33 C34 H34A 120.3
C35 C34 H34A 120.3
C34 C35 C36 121.2(12)
C34 C35 H35A 119.4
C36 C35 H35A 119.4
N3 C36 C35 118.3(12)
N3 C36 C37 114.4(11)
C35 C36 C37 127.3(11)
O13 C37 C38 124.6(13)
O13 C37 C36 114.6(10)
C38 C37 C36 120.2(12)
C37 C38 C39 125.4(13)
C37 C38 H38A 117.3
C39 C38 H38A 117.3
O14 C39 C38 122.9(12)
O14 C39 C40 114.7(12)
C38 C39 C40 122.4(13)
C45 C40 C41 118.8(12)
C45 C40 C39 121.3(12)
C41 C40 C39 119.9(12)
C42 C41 C40 119.8(15)
C42 C41 H41A 120.1
C40 C41 H41A 120.1
C43 C42 C41 120.9(15)
C43 C42 H42A 119.6
C41 C42 H42A 119.6
C44 C43 C42 118.9(14)
C44 C43 H43A 120.5
C42 C43 H43A 120.5
C43 C44 C45 122.5(15)
C43 C44 H44A 118.7
C45 C44 H44A 118.7
O15 C45 C40 124.3(12)
O15 C45 C44 116.5(13)
C40 C45 C44 118.9(13)
N4 C46 C47 121.0(14)
N4 C46 H46A 119.5
C47 C46 H46A 119.5
C48 C47 C46 121.1(15)
C48 C47 H47A 119.4
C46 C47 H47A 119.4
C49 C48 C47 116.7(15)
C49 C48 H48A 121.6
C47 C48 H48A 121.6
C50 C49 C48 118.8(16)
C50 C49 H49A 120.6
C48 C49 H49A 120.6
N4 C50 C49 125.1(15)
N4 C50 H50A 117.4
C49 C50 H50A 117.4
C1S N1S C5S 115.1(17)
C2S C1S N1S 123(2)
C2S C1S H1SA 118.5
N1S C1S H1SA 118.5
C1S C2S C3S 120(2)
C1S C2S H2SA 120.1
C3S C2S H2SA 120.1
C4S C3S C2S 116.6(19)
C4S C3S H3SA 121.7
C2S C3S H3SA 121.7
C3S C4S C5S 120(2)
C3S C4S H4SA 119.8
C5S C4S H4SA 119.8
C4S C5S N1S 124(2)
C4S C5S H5SA 117.8
N1S C5S H5SA 117.8
C10S N2S C6S 115.5(17)
N2S C6S C7S 120.3(19)
N2S C6S H6SA 119.8
C7S C6S H6SA 119.8
C8S C7S C6S 120(2)
C8S C7S H7SA 120.2
C6S C7S H7SA 120.2
C7S C8S C9S 118(2)
C7S C8S H8SA 120.8
C9S C8S H8SA 120.8
C8S C9S C10S 117.2(18)
C8S C9S H9SA 121.4
C10S C9S H9SA 121.4
N2S C10S C9S 128.0(17)
N2S C10S H10A 116.0
C9S C10S H10A 116.0
C15S N3S C11S 120.8(19)
C12S C11S N3S 125(2)
C12S C11S H11B 117.7
N3S C11S H11B 117.7
C11S C12S C13S 124(2)
C11S C12S H12B 118.2
C13S C12S H12B 118.2
C12S C13S C14S 120(2)
C12S C13S H13B 119.8
C14S C13S H13B 119.8
C15S C14S C13S 112(2)
C15S C14S H14B 124.1
C13S C14S H14B 124.1
N3S C15S C14S 118.1(19)
N3S C15S H15A 120.9
C14S C15S H15A 120.9

loop_
_geom_bond_atom_site_label_1
_geom_bond_atom_site_label_2
_geom_bond_distance
Y1 O11 2.308(8)
Y1 O8 2.335(8)
Y1 O4 2.336(8)
Y1 O9 2.401(8)
Y1 O3 2.415(9)
Y1 O13 2.423(8)
Y1 O19 2.426(9)
Y1 N3 2.463(10)
Y1 N4 2.691(10)
Y1 La2 3.8693(14)
La2 O6 2.450(9)
La2 O14 2.474(9)
La2 O1 2.488(10)
La2 O13 2.575(9)
La2 O8 2.586(8)
La2 N2 2.605(11)
La2 O16 2.642(10)
La2 O3 2.707(8)
La2 N1 2.753(11)
La2 O17 2.807(11)
O1 C1 1.281(17)
O2 C1 1.226(17)
O3 C7 1.265(15)
O4 C9 1.264(15)
O5 C15 1.340(17)
O5 H5 0.8400
O6 C16 1.287(17)
O7 C16 1.244(15)
O8 C22 1.291(14)
O9 C24 1.261(13)
O10 C30 1.337(15)
O10 H10 0.8400
O11 C31 1.263(16)
O12 C31 1.226(16)
O13 C37 1.300(14)
O14 C39 1.295(15)
O15 C45 1.358(15)
O15 H15 0.8400
O16 N5 1.200(17)
O17 N5 1.265(17)
O18 N5 1.247(15)
N1 C2 1.331(16)
N1 C6 1.342(14)
N2 C17 1.318(16)
N2 C21 1.367(16)
N3 C32 1.335(16)
N3 C36 1.352(14)
N4 C50 1.325(15)
N4 C46 1.326(16)
C1 C2 1.519(18)
C2 C3 1.393(19)
C3 C4 1.395(17)
C3 H3A 0.9500
C4 C5 1.407(19)
C4 H4A 0.9500
C5 C6 1.381(19)
C5 H5A 0.9500
C6 C7 1.486(18)
C7 C8 1.391(16)
C8 C9 1.442(17)
C8 H8A 0.9500
C9 C10 1.450(18)
C10 C11 1.36(2)
C10 C15 1.41(2)
C11 C12 1.39(2)
C11 H11A 0.9500
C12 C13 1.44(2)
C12 H12A 0.9500
C13 C14 1.35(2)
C13 H13A 0.9500
C14 C15 1.388(18)
C14 H14A 0.9500
C16 C17 1.517(19)
C17 C18 1.370(19)
C18 C19 1.397(19)
C18 H18A 0.9500
C19 C20 1.342(19)
C19 H19A 0.9500
C20 C21 1.430(19)
C20 H20A 0.9500
C21 C22 1.481(18)
C22 C23 1.334(17)
C23 C24 1.433(17)
C23 H23A 0.9500
C24 C25 1.474(18)
C25 C30 1.387(18)
C25 C26 1.403(18)
C26 C27 1.375(19)
C26 H26A 0.9500
C27 C28 1.37(2)
C27 H27A 0.9500
C28 C29 1.335(19)
C28 H28A 0.9500
C29 C30 1.411(18)
C29 H29A 0.9500
C31 C32 1.563(18)
C32 C33 1.372(18)
C33 C34 1.363(16)
C33 H33A 0.9500
C34 C35 1.368(17)
C34 H34A 0.9500
C35 C36 1.395(17)
C35 H35A 0.9500
C36 C37 1.470(18)
C37 C38 1.370(16)
C38 C39 1.388(19)
C38 H38A 0.9500
C39 C40 1.514(17)
C40 C45 1.376(17)
C40 C41 1.384(17)
C41 C42 1.378(18)
C41 H41A 0.9500
C42 C43 1.36(2)
C42 H42A 0.9500
C43 C44 1.327(18)
C43 H43A 0.9500
C44 C45 1.384(18)
C44 H44A 0.9500
C46 C47 1.384(19)
C46 H46A 0.9500
C47 C48 1.38(2)
C47 H47A 0.9500
C48 C49 1.37(2)
C48 H48A 0.9500
C49 C50 1.360(19)
C49 H49A 0.9500
C50 H50A 0.9500
N1S C1S 1.31(2)
N1S C5S 1.33(2)
C1S C2S 1.28(2)
C1S H1SA 0.9500
C2S C3S 1.41(2)
C2S H2SA 0.9500
C3S C4S 1.27(2)
C3S H3SA 0.9500
C4S C5S 1.31(2)
C4S H4SA 0.9500
C5S H5SA 0.9500
N2S C10S 1.276(19)
N2S C6S 1.29(2)
C6S C7S 1.47(3)
C6S H6SA 0.9500
C7S C8S 1.32(3)
C7S H7SA 0.9500
C8S C9S 1.32(2)
C8S H8SA 0.9500
C9S C10S 1.39(2)
C9S H9SA 0.9500
C10S H10A 0.9500
N3S C15S 1.33(2)
N3S C11S 1.35(2)
C11S C12S 1.14(3)
C11S H11B 0.9500
C12S C13S 1.24(3)
C12S H12B 0.9500
C13S C14S 1.53(2)
C13S H13B 0.9500
C14S C15S 1.39(3)
C14S H14B 0.9500
C15S H15A 0.9500

loop_
_platon_squeeze_void_nr
_platon_squeeze_void_average_x
_platon_squeeze_void_average_y
_platon_squeeze_void_average_z
_platon_squeeze_void_volume
_platon_squeeze_void_count_electrons
1 0.500 0.661 0.250 1023.0 33.0
2 0.500 0.834 0.750 1022.9 33.6
